data_7053690
loop_
_publ_author_name
'Wang, Qiang'
'Day, Peter'
'Griffiths, Jon-Paul'
'Nie, Hui'
'Wallis, John D.'

_publ_section_title
;
 Synthetic strategies for preparing BEDT-TTF derivatives functionalised
 with metal ion binding groups
;
_journal_issue 12
_journal_name_full 'New Journal of Chemistry'
_journal_page_first 1790
_journal_paper_doi 10.1039/b606715h
_journal_volume 30
_journal_year 2006
_chemical_formula_sum 'C20.5 H18 Cl N O2 S9'
_chemical_formula_weight 634.35
_chemical_melting_point 454.5(15)
_chemical_name_systematic
;
?
;
_space_group_IT_number 2
_symmetry_cell_setting triclinic
_symmetry_space_group_name_Hall '-P 1'
_symmetry_space_group_name_H-M 'P -1'
_atom_sites_solution_hydrogens geom
_atom_sites_solution_primary direct
_atom_sites_solution_secondary difmap
_audit_creation_method SHELXL-97
_cell_angle_alpha 90.439(1)
_cell_angle_beta 92.745(1)
_cell_angle_gamma 101.822(1)
_cell_formula_units_Z 2
_cell_length_a 7.8542(1)
_cell_length_b 11.9820(2)
_cell_length_c 14.1992(3)
_cell_measurement_reflns_used 5966
_cell_measurement_temperature 120(2)
_cell_measurement_theta_max 27.48
_cell_measurement_theta_min 1.00
_cell_volume 1306.22(4)
_computing_cell_refinement 'DENZO (Otwinowski & Minor, 1997) & COLLECT (Hooft, R.W.W., 1998)'
_computing_data_collection 'COLLECT (Hooft, R.W.W., 1998)'
_computing_data_reduction 'DENZO (Otwinowski & Minor, 1997) & COLLECT (Hooft, R.W.W., 1998)'
_computing_structure_refinement 'SHELXL-97 (Sheldrick, 1997)'
_computing_structure_solution 'SHELXS-97 (Sheldrick, 1990)'
_diffrn_ambient_temperature 120(2)
_diffrn_detector_area_resol_mean 9.091
_diffrn_measured_fraction_theta_full 0.995
_diffrn_measured_fraction_theta_max 0.995
_diffrn_measurement_device_type 'Bruker-Nonius 95mm CCD camera on \k-goniostat'
_diffrn_measurement_method '\f & \w scans'
_diffrn_radiation_monochromator graphite
_diffrn_radiation_source 'Bruker-Nonius FR591 rotating anode'
_diffrn_radiation_type MoK\a
_diffrn_radiation_wavelength 0.71073
_diffrn_reflns_av_R_equivalents 0.0349
_diffrn_reflns_av_sigmaI/netI 0.0304
_diffrn_reflns_limit_h_max 9
_diffrn_reflns_limit_h_min -10
_diffrn_reflns_limit_k_max 15
_diffrn_reflns_limit_k_min -15
_diffrn_reflns_limit_l_max 18
_diffrn_reflns_limit_l_min -18
_diffrn_reflns_number 31614
_diffrn_reflns_theta_full 27.52
_diffrn_reflns_theta_max 27.52
_diffrn_reflns_theta_min 2.95
_exptl_absorpt_coefficient_mu 0.888
_exptl_absorpt_correction_T_max 0.99
_exptl_absorpt_correction_T_min 0.83
_exptl_absorpt_correction_type multi-scan
_exptl_absorpt_process_details 'SADABS V2.10 (Sheldrick, G.M., 2003)'
_exptl_crystal_colour orange
_exptl_crystal_density_diffrn 1.613
_exptl_crystal_density_method 'not measured'
_exptl_crystal_description rod
_exptl_crystal_F_000 650
_exptl_crystal_size_max 0.32
_exptl_crystal_size_mid 0.08
_exptl_crystal_size_min 0.05
_refine_diff_density_max 1.322
_refine_diff_density_min -1.149
_refine_diff_density_rms 0.079
_refine_ls_extinction_method none
_refine_ls_goodness_of_fit_ref 1.024
_refine_ls_hydrogen_treatment constr
_refine_ls_matrix_type full
_refine_ls_number_parameters 309
_refine_ls_number_reflns 5986
_refine_ls_number_restraints 0
_refine_ls_restrained_S_all 1.024
_refine_ls_R_factor_all 0.0473
_refine_ls_R_factor_gt 0.0377
_refine_ls_shift/su_max 0.001
_refine_ls_shift/su_mean 0.000
_refine_ls_structure_factor_coef Fsqd
_refine_ls_weighting_details 'calc w=1/[\s^2^(Fo^2^)+(0.0306P)^2^+2.2279P] where P=(Fo^2^+2Fc^2^)/3'
_refine_ls_weighting_scheme calc
_refine_ls_wR_factor_gt 0.0844
_refine_ls_wR_factor_ref 0.0884
_reflns_number_gt 5172
_reflns_number_total 5986
_reflns_threshold_expression >2sigma(I)
_cod_data_source_file b606715hsup1.cif
_cod_data_source_block c:\2005qw~1\qwe228
_cod_depositor_comments
;
The following automatic conversions were performed:

'_chemical_melting_point' value '453-456' was changed to '454.5(15)'
- the average value was taken and precision was estimated.

Automatic conversion script
Id: cif_fix_values 1891 2012-01-12 08:04:46Z andrius 
;
_cod_original_sg_symbol_H-M P-1
_cod_original_formula_sum 'C20.50 H18 Cl N O2 S9'
_cod_database_code 7053690

loop_
_symmetry_equiv_pos_as_xyz
'x, y, z'
'-x, -y, -z'

loop_
_atom_site_label
_atom_site_type_symbol
_atom_site_fract_x
_atom_site_fract_y
_atom_site_fract_z
_atom_site_U_iso_or_equiv
_atom_site_adp_type
_atom_site_occupancy
_atom_site_symmetry_multiplicity
_atom_site_calc_flag
_atom_site_refinement_flags
Cl1 Cl 0.00617(15) -0.37243(12) 1.00614(7) 0.0757(3) Uani 1 1 d .
S1 S 0.24710(8) 0.47814(5) 0.48052(4) 0.01995(13) Uani 1 1 d .
S2 S 0.21450(8) 0.58888(5) 0.69954(4) 0.02036(13) Uani 1 1 d .
S3 S 0.21343(7) 0.25587(5) 0.57651(4) 0.01723(12) Uani 1 1 d .
S4 S 0.15715(8) 0.34678(5) 0.76335(4) 0.02202(13) Uani 1 1 d .
S5 S 0.04104(8) 0.00285(5) 0.63755(4) 0.01991(13) Uani 1 1 d .
S6 S -0.02668(8) 0.08849(5) 0.82538(4) 0.02154(13) Uani 1 1 d .
S7 S -0.14625(8) -0.23249(5) 0.66498(4) 0.02246(13) Uani 1 1 d .
S8 S -0.22217(8) -0.13158(5) 0.88984(4) 0.02481(14) Uani 1 1 d .
S9 S 0.30781(8) 0.84936(5) 0.47262(4) 0.02184(13) Uani 1 1 d .
O1 O 0.3461(3) 0.56731(15) 0.17547(14) 0.0380(5) Uani 1 1 d .
O2 O 0.6479(3) 1.15317(14) 0.24640(13) 0.0311(4) Uani 1 1 d .
N1 N 0.5126(2) 0.86402(16) 0.17571(13) 0.0186(4) Uani 1 1 d .
C1 C 0.3364(3) 0.62676(19) 0.51819(16) 0.0182(4) Uani 1 1 d .
H1 H 0.4431 0.6538 0.4823 0.022 Uiso 1 1 calc R
C2 C 0.3914(3) 0.6402(2) 0.62224(16) 0.0200(5) Uani 1 1 d .
H2B H 0.4393 0.7218 0.6369 0.024 Uiso 1 1 calc R
H2A H 0.4856 0.5980 0.6355 0.024 Uiso 1 1 calc R
C3 C 0.2131(3) 0.40306(18) 0.58501(16) 0.0165(4) Uani 1 1 d .
C4 C 0.1902(3) 0.44454(18) 0.67072(16) 0.0174(4) Uani 1 1 d .
C5 C 0.1259(3) 0.22699(19) 0.68746(16) 0.0185(4) Uani 1 1 d .
C6 C 0.0518(3) 0.12100(19) 0.71282(15) 0.0176(4) Uani 1 1 d .
C7 C -0.0861(3) -0.09335(19) 0.71125(15) 0.0171(4) Uani 1 1 d .
C8 C -0.1163(3) -0.05608(19) 0.79710(16) 0.0178(4) Uani 1 1 d .
C9 C -0.1640(3) -0.3089(2) 0.77407(17) 0.0229(5) Uani 1 1 d .
H9A H -0.1996 -0.3917 0.7599 0.028 Uiso 1 1 calc R
H9B H -0.0483 -0.2953 0.8080 0.028 Uiso 1 1 calc R
C10 C -0.2948(3) -0.2733(2) 0.83752(17) 0.0237(5) Uani 1 1 d .
H10A H -0.3190 -0.3291 0.8887 0.028 Uiso 1 1 calc R
H10B H -0.4053 -0.2757 0.8002 0.028 Uiso 1 1 calc R
C11 C 0.2056(3) 0.70135(19) 0.48946(17) 0.0202(5) Uani 1 1 d .
H11B H 0.1198 0.6974 0.5388 0.024 Uiso 1 1 calc R
H11A H 0.1415 0.6702 0.4301 0.024 Uiso 1 1 calc R
C22 C 0.4308(3) 0.76442(19) 0.21009(16) 0.0188(5) Uani 1 1 d .
C23 C 0.3634(3) 0.75200(19) 0.29920(16) 0.0190(5) Uani 1 1 d .
H23 H 0.3065 0.6792 0.3198 0.023 Uiso 1 1 calc R
C24 C 0.3807(3) 0.84816(19) 0.35780(15) 0.0178(4) Uani 1 1 d .
C25 C 0.4653(3) 0.95280(19) 0.32239(16) 0.0191(5) Uani 1 1 d .
H25 H 0.4795 1.0207 0.3595 0.023 Uiso 1 1 calc R
C26 C 0.5282(3) 0.95609(19) 0.23264(16) 0.0185(4) Uani 1 1 d .
C27 C 0.4164(3) 0.6603(2) 0.14801(17) 0.0246(5) Uani 1 1 d .
C28 C 0.4908(4) 0.6762(2) 0.05263(18) 0.0287(6) Uani 1 1 d .
H28C H 0.4806 0.6017 0.0215 0.043 Uiso 1 1 calc R
H28B H 0.6139 0.7141 0.0596 0.043 Uiso 1 1 calc R
H28A H 0.4267 0.7232 0.0144 0.043 Uiso 1 1 calc R
C29 C 0.6232(3) 1.06858(19) 0.19571(17) 0.0206(5) Uani 1 1 d .
C30 C 0.6855(3) 1.0718(2) 0.09738(17) 0.0238(5) Uani 1 1 d .
H30C H 0.5861 1.0668 0.0520 0.036 Uiso 1 1 calc R
H30A H 0.7422 1.0074 0.0871 0.036 Uiso 1 1 calc R
H30B H 0.7690 1.1435 0.0888 0.036 Uiso 1 1 calc R
C40 C -0.0430(9) -0.5129(9) 1.0548(4) 0.070(3) Uani 0.50 1 d P
H40A H 0.0234 -0.5095 1.1161 0.084 Uiso 0.50 1 calc PR
H40B H -0.1680 -0.5290 1.0685 0.084 Uiso 0.50 1 calc PR

loop_
_atom_site_aniso_label
_atom_site_aniso_U_11
_atom_site_aniso_U_22
_atom_site_aniso_U_33
_atom_site_aniso_U_23
_atom_site_aniso_U_13
_atom_site_aniso_U_12
Cl1 0.0706(7) 0.1170(10) 0.0472(5) 0.0039(6) 0.0008(5) 0.0378(7)
S1 0.0284(3) 0.0138(3) 0.0162(3) -0.0006(2) 0.0013(2) 0.0008(2)
S2 0.0270(3) 0.0141(3) 0.0197(3) -0.0018(2) 0.0072(2) 0.0024(2)
S3 0.0203(3) 0.0134(3) 0.0181(3) 0.0006(2) 0.0032(2) 0.0032(2)
S4 0.0318(3) 0.0162(3) 0.0167(3) -0.0004(2) 0.0031(2) 0.0015(2)
S5 0.0290(3) 0.0139(3) 0.0170(3) 0.0015(2) 0.0068(2) 0.0033(2)
S6 0.0320(3) 0.0155(3) 0.0166(3) -0.0002(2) 0.0042(2) 0.0030(2)
S7 0.0327(3) 0.0153(3) 0.0174(3) -0.0008(2) 0.0052(2) -0.0007(2)
S8 0.0330(3) 0.0214(3) 0.0186(3) 0.0005(2) 0.0103(2) 0.0001(2)
S9 0.0304(3) 0.0176(3) 0.0187(3) 0.0014(2) 0.0046(2) 0.0069(2)
O1 0.0603(13) 0.0161(9) 0.0329(10) -0.0025(8) 0.0139(9) -0.0058(9)
O2 0.0470(11) 0.0136(8) 0.0299(10) -0.0012(7) 0.0032(8) -0.0006(8)
N1 0.0203(10) 0.0140(9) 0.0208(9) 0.0013(7) 0.0005(8) 0.0018(7)
C1 0.0203(11) 0.0142(10) 0.0191(11) -0.0002(8) 0.0040(9) 0.0003(8)
C2 0.0213(11) 0.0164(11) 0.0209(11) -0.0021(9) 0.0030(9) 0.0000(9)
C3 0.0166(10) 0.0115(10) 0.0206(11) 0.0009(8) 0.0011(8) 0.0008(8)
C4 0.0199(11) 0.0126(10) 0.0191(11) 0.0003(8) 0.0017(9) 0.0018(8)
C5 0.0212(11) 0.0177(11) 0.0167(10) -0.0004(8) 0.0014(9) 0.0042(9)
C6 0.0216(11) 0.0163(11) 0.0153(10) 0.0017(8) 0.0012(8) 0.0052(9)
C7 0.0190(11) 0.0150(11) 0.0170(10) 0.0015(8) 0.0022(8) 0.0020(8)
C8 0.0203(11) 0.0152(11) 0.0177(10) 0.0025(8) 0.0032(9) 0.0024(9)
C9 0.0324(13) 0.0162(11) 0.0205(11) 0.0040(9) 0.0074(10) 0.0042(10)
C10 0.0315(13) 0.0167(11) 0.0218(11) 0.0023(9) 0.0089(10) 0.0008(10)
C11 0.0186(11) 0.0192(11) 0.0228(11) 0.0041(9) 0.0039(9) 0.0035(9)
C22 0.0206(11) 0.0146(11) 0.0209(11) -0.0009(9) 0.0003(9) 0.0028(9)
C23 0.0205(11) 0.0134(10) 0.0224(11) 0.0030(9) 0.0002(9) 0.0020(9)
C24 0.0185(11) 0.0180(11) 0.0175(10) 0.0012(9) 0.0001(8) 0.0055(9)
C25 0.0230(11) 0.0139(11) 0.0207(11) -0.0004(9) -0.0014(9) 0.0047(9)
C26 0.0192(11) 0.0144(11) 0.0217(11) 0.0006(9) -0.0018(9) 0.0033(9)
C27 0.0306(13) 0.0166(12) 0.0253(12) -0.0011(9) 0.0025(10) 0.0020(10)
C28 0.0437(16) 0.0187(12) 0.0231(12) -0.0023(10) 0.0068(11) 0.0037(11)
C29 0.0226(12) 0.0145(11) 0.0239(12) 0.0035(9) -0.0016(9) 0.0027(9)
C30 0.0255(12) 0.0170(11) 0.0273(12) 0.0038(10) 0.0039(10) 0.0002(9)
C40 0.030(3) 0.168(9) 0.016(3) 0.012(4) 0.000(2) 0.031(4)

loop_
_atom_type_symbol
_atom_type_description
_atom_type_scat_dispersion_real
_atom_type_scat_dispersion_imag
_atom_type_scat_source
C C 0.0033 0.0016 'International Tables Vol C Tables 4.2.6.8 and 6.1.1.4'
H H 0.0000 0.0000 'International Tables Vol C Tables 4.2.6.8 and 6.1.1.4'
N N 0.0061 0.0033 'International Tables Vol C Tables 4.2.6.8 and 6.1.1.4'
O O 0.0106 0.0060 'International Tables Vol C Tables 4.2.6.8 and 6.1.1.4'
S S 0.1246 0.1234 'International Tables Vol C Tables 4.2.6.8 and 6.1.1.4'
Cl Cl 0.1484 0.1585 'International Tables Vol C Tables 4.2.6.8 and 6.1.1.4'

loop_
_geom_angle_atom_site_label_1
_geom_angle_atom_site_label_2
_geom_angle_atom_site_label_3
_geom_angle
_geom_angle_site_symmetry_1
C40 Cl1 C40 59.2(3) 2_547
C3 S1 C1 104.96(10) .
C4 S2 C2 96.47(11) .
C5 S3 C3 93.45(10) .
C5 S4 C4 93.70(11) .
C7 S5 C6 94.55(10) .
C6 S6 C8 94.69(10) .
C7 S7 C9 98.83(11) .
C8 S8 C10 101.90(11) .
C24 S9 C11 102.88(11) .
C22 N1 C26 116.33(19) .
C2 C1 C11 112.08(19) .
C2 C1 S1 113.59(16) .
C11 C1 S1 109.43(15) .
C1 C2 S2 113.54(16) .
C4 C3 S1 127.62(17) .
C4 C3 S3 116.85(17) .
S1 C3 S3 115.52(12) .
C3 C4 S2 124.91(18) .
C3 C4 S4 117.15(17) .
S2 C4 S4 117.54(13) .
C6 C5 S4 123.71(18) .
C6 C5 S3 122.21(17) .
S4 C5 S3 113.96(13) .
C5 C6 S5 121.68(17) .
C5 C6 S6 123.20(17) .
S5 C6 S6 114.97(13) .
C8 C7 S7 127.55(18) .
C8 C7 S5 118.16(17) .
S7 C7 S5 114.12(12) .
C7 C8 S8 129.61(18) .
C7 C8 S6 116.58(17) .
S8 C8 S6 113.69(12) .
C10 C9 S7 112.54(17) .
C9 C10 S8 113.75(17) .
C1 C11 S9 113.14(16) .
N1 C22 C23 124.2(2) .
N1 C22 C27 116.8(2) .
C23 C22 C27 118.9(2) .
C22 C23 C24 119.0(2) .
C23 C24 C25 117.3(2) .
C23 C24 S9 125.66(18) .
C25 C24 S9 117.03(17) .
C26 C25 C24 119.3(2) .
N1 C26 C25 123.9(2) .
N1 C26 C29 117.0(2) .
C25 C26 C29 119.1(2) .
O1 C27 C28 122.1(2) .
O1 C27 C22 120.1(2) .
C28 C27 C22 117.8(2) .
O2 C29 C30 122.0(2) .
O2 C29 C26 119.3(2) .
C30 C29 C26 118.6(2) .
Cl1 C40 Cl1 120.8(3) 2_547

loop_
_geom_bond_atom_site_label_1
_geom_bond_atom_site_label_2
_geom_bond_distance
_geom_bond_site_symmetry_2
Cl1 C40 1.699(9) 2_547
Cl1 C40 1.799(10) .
S1 C3 1.744(2) .
S1 C1 1.840(2) .
S2 C4 1.744(2) .
S2 C2 1.822(2) .
S3 C5 1.758(2) .
S3 C3 1.767(2) .
S4 C5 1.757(2) .
S4 C4 1.761(2) .
S5 C7 1.752(2) .
S5 C6 1.753(2) .
S6 C6 1.758(2) .
S6 C8 1.766(2) .
S7 C7 1.751(2) .
S7 C9 1.802(2) .
S8 C8 1.749(2) .
S8 C10 1.817(2) .
S9 C24 1.755(2) .
S9 C11 1.813(2) .
O1 C27 1.214(3) .
O2 C29 1.216(3) .
N1 C22 1.342(3) .
N1 C26 1.344(3) .
C1 C2 1.517(3) .
C1 C11 1.537(3) .
C3 C4 1.345(3) .
C5 C6 1.344(3) .
C7 C8 1.343(3) .
C9 C10 1.521(3) .
C22 C23 1.392(3) .
C22 C27 1.504(3) .
C23 C24 1.396(3) .
C24 C25 1.402(3) .
C25 C26 1.386(3) .
C26 C29 1.512(3) .
C27 C28 1.499(3) .
C29 C30 1.500(3) .
C40 Cl1 1.699(9) 2_547
